data_7134215
loop_
_publ_author_name
'Ordyszewska, Anna'
'Czaplewski, Antoni'
'Wojnowski, Tomasz'
'Anusiewicz, Iwona'
'Chojnacki, Jaros\/law'
'Grubba, Rafa\/l'

_publ_section_title
;
 Side-on phosphinoboryl platinum(II) complexes
;
_journal_name_full 'Chemical Communications'
_journal_paper_doi 10.1039/D4CC06268J
_journal_year 2025
_chemical_formula_moiety 'C32 H65 B Br N P2 Pt'
_chemical_formula_sum 'C32 H65 B Br N P2 Pt'
_chemical_formula_weight 811.60
_chemical_properties_physical Air-sensitive,Moisture-sensitive
_space_group_crystal_system triclinic
_space_group_IT_number 2
_space_group_name_Hall '-P 1'
_space_group_name_H-M_alt 'P -1'
_atom_sites_solution_hydrogens geom
_audit_creation_date 2024-11-07
_audit_creation_method
;
Olex2 1.2
(compiled 2018.05.29 svn.r3508 for OlexSys, GUI svn.r5506)
;
_audit_update_record
;
2024-11-12 deposited with the CCDC.	2025-02-02 downloaded from the CCDC.
;
_cell_angle_alpha 91.194(6)
_cell_angle_beta 94.582(6)
_cell_angle_gamma 113.932(5)
_cell_formula_units_Z 2
_cell_length_a 10.6332(8)
_cell_length_b 11.0382(8)
_cell_length_c 17.2246(13)
_cell_measurement_reflns_used 18912
_cell_measurement_temperature 120
_cell_measurement_theta_max 26.01
_cell_measurement_theta_min 2.28
_cell_volume 1838.8(2)
_computing_cell_refinement 'X-Area Recipe 1.34.0.0 (STOE, 2019)'
_computing_data_collection 'X-Area WinXpose 2.0.22.0 (STOE, 2016)'
_computing_data_reduction 'X-Area Integrate 1.77.0.0 (STOE, 2019) X-Area X-Red32 1.65.0.0 (STOE, 2018)'
_computing_molecular_graphics 'Olex2 (Dolomanov et al., 2009)'
_computing_publication_material 'Olex2 (Dolomanov et al., 2009)'
_computing_structure_refinement 'ShelXL (Sheldrick, 2015)'
_computing_structure_solution 'ShelXT (Sheldrick, 2015)'
_diffrn_ambient_temperature 120.0
_diffrn_detector_area_resol_mean 6.67
_diffrn_measured_fraction_theta_full 0.999
_diffrn_measured_fraction_theta_max 0.992
_diffrn_measurement_device_type 'STOE IPDS 2T'
_diffrn_measurement_method 'rotation method, \w scans'
_diffrn_radiation_type MoK\a
_diffrn_radiation_wavelength 0.71073
_diffrn_reflns_av_R_equivalents 0.0188
_diffrn_reflns_av_unetI/netI 0.0191
_diffrn_reflns_Laue_measured_fraction_full 0.999
_diffrn_reflns_Laue_measured_fraction_max 0.992
_diffrn_reflns_limit_h_max 14
_diffrn_reflns_limit_h_min -14
_diffrn_reflns_limit_k_max 15
_diffrn_reflns_limit_k_min -15
_diffrn_reflns_limit_l_max 23
_diffrn_reflns_limit_l_min -23
_diffrn_reflns_number 25797
_diffrn_reflns_point_group_measured_fraction_full 0.999
_diffrn_reflns_point_group_measured_fraction_max 0.992
_diffrn_reflns_theta_full 25.242
_diffrn_reflns_theta_max 29.189
_diffrn_reflns_theta_min 2.022
_exptl_absorpt_coefficient_mu 5.009
_exptl_absorpt_correction_T_max 0.6556
_exptl_absorpt_correction_T_min 0.4413
_exptl_absorpt_correction_type integration
_exptl_absorpt_process_details
'STOE X-Red32, absorption correction by Gaussian integration, analogous to P. Coppens, "The Evaluation of Absorption and Extinction in Single-Crystal Structure Analysis", published in F. R. Ahmed (Editor), "Crystallographic Computing", Munksgaard, Copenhagen (1970), 255 - 270'
_exptl_crystal_colour yellow
_exptl_crystal_colour_primary yellow
_exptl_crystal_density_diffrn 1.466
_exptl_crystal_density_method 'not measured'
_exptl_crystal_description plate
_exptl_crystal_F_000 824
_exptl_crystal_size_max 0.14
_exptl_crystal_size_mid 0.12
_exptl_crystal_size_min 0.09
_refine_diff_density_max 0.954
_refine_diff_density_min -0.837
_refine_diff_density_rms 0.095
_refine_ls_extinction_method none
_refine_ls_goodness_of_fit_ref 1.039
_refine_ls_hydrogen_treatment constr
_refine_ls_matrix_type full
_refine_ls_number_parameters 353
_refine_ls_number_reflns 9859
_refine_ls_number_restraints 0
_refine_ls_restrained_S_all 1.039
_refine_ls_R_factor_all 0.0253
_refine_ls_R_factor_gt 0.0211
_refine_ls_shift/su_max 0.001
_refine_ls_shift/su_mean 0.000
_refine_ls_structure_factor_coef Fsqd
_refine_ls_weighting_details 'w=1/[\s^2^(Fo^2^)+(0.0204P)^2^+3.1059P] where P=(Fo^2^+2Fc^2^)/3'
_refine_ls_weighting_scheme calc
_refine_ls_wR_factor_gt 0.0473
_refine_ls_wR_factor_ref 0.0488
_reflns_Friedel_coverage 0.000
_reflns_number_gt 9116
_reflns_number_total 9859
_reflns_threshold_expression 'I > 2\s(I)'
_cod_data_source_file d4cc06268j2.cif
_cod_data_source_block 2a
_cod_database_code 7134215
_shelx_shelxl_version_number 2018/3
_shelx_space_group_comment
;
The symmetry employed for this shelxl refinement is uniquely defined
by the following loop, which should always be used as a source of
symmetry information in preference to the above space-group names.
They are only intended as comments.
;
_olex2_refinement_description
;
1. Fixed Uiso
 At 1.2 times of:
  All C(H) groups, All C(H,H) groups
 At 1.5 times of:
  All C(H,H,H) groups
2.a Ternary CH refined with riding coordinates:
 C9(H9), C12(H12), C15(H15), C21(H21), C27(H27)
2.b Secondary CH2 refined with riding coordinates:
 C16(H16A,H16B), C17(H17A,H17B), C18(H18A,H18B), C19(H19A,H19B), C20(H20A,
 H20B), C22(H22A,H22B), C23(H23A,H23B), C24(H24A,H24B), C25(H25A,H25B),
 C26(H26A,H26B), C28(H28A,H28B), C29(H29A,H29B), C30(H30A,H30B), C31(H31A,H31B),
  C32(H32A,H32B)
2.c Idealised Me refined as rotating group:
 C2(H2A,H2B,H2C), C3(H3A,H3B,H3C), C4(H4A,H4B,H4C), C6(H6A,H6B,H6C), C7(H7A,
 H7B,H7C), C8(H8A,H8B,H8C), C10(H10A,H10B,H10C), C11(H11A,H11B,H11C), C13(H13A,
 H13B,H13C), C14(H14A,H14B,H14C)
;
_olex2_submission_special_instructions 'No special instructions were received'

loop_
_space_group_symop_operation_xyz
'x, y, z'
'-x, -y, -z'

loop_
_atom_site_label
_atom_site_type_symbol
_atom_site_fract_x
_atom_site_fract_y
_atom_site_fract_z
_atom_site_U_iso_or_equiv
_atom_site_adp_type
_atom_site_occupancy
_atom_site_site_symmetry_order
_atom_site_calc_flag
_atom_site_refinement_flags_posn
_atom_site_refinement_flags_adp
_atom_site_refinement_flags_occupancy
_atom_site_disorder_assembly
_atom_site_disorder_group
Pt1 Pt 0.62750(2) 0.45707(2) 0.22029(2) 0.01321(3) Uani 1 1 d . . . . .
Br1 Br 0.39590(2) 0.48561(3) 0.19664(2) 0.02339(5) Uani 1 1 d . . . . .
P1 P 0.78335(6) 0.64902(6) 0.17640(3) 0.01460(10) Uani 1 1 d . . . . .
P2 P 0.53080(6) 0.26737(6) 0.28907(3) 0.01437(10) Uani 1 1 d . . . . .
N1 N 0.93364(19) 0.46107(18) 0.20333(12) 0.0161(4) Uani 1 1 d . . . . .
C1 C 0.8248(3) 0.7972(2) 0.24504(14) 0.0196(4) Uani 1 1 d . . . . .
C2 C 0.8243(3) 0.7491(3) 0.32810(15) 0.0295(6) Uani 1 1 d . . . . .
H2A H 0.731764 0.682777 0.335617 0.044 Uiso 1 1 calc GR . . . .
H2B H 0.849453 0.824533 0.366012 0.044 Uiso 1 1 calc GR . . . .
H2C H 0.891297 0.709204 0.335648 0.044 Uiso 1 1 calc GR . . . .
C3 C 0.7143(3) 0.8525(3) 0.23183(19) 0.0325(6) Uani 1 1 d . . . . .
H3A H 0.719576 0.889880 0.180474 0.049 Uiso 1 1 calc GR . . . .
H3B H 0.730033 0.922066 0.272382 0.049 Uiso 1 1 calc GR . . . .
H3C H 0.622548 0.780824 0.234194 0.049 Uiso 1 1 calc GR . . . .
C4 C 0.9678(3) 0.9070(3) 0.23666(16) 0.0266(5) Uani 1 1 d . . . . .
H4A H 1.037667 0.870227 0.242581 0.040 Uiso 1 1 calc GR . . . .
H4B H 0.988926 0.978185 0.277010 0.040 Uiso 1 1 calc GR . . . .
H4C H 0.968381 0.942731 0.185018 0.040 Uiso 1 1 calc GR . . . .
C5 C 0.7585(2) 0.6727(2) 0.06915(13) 0.0182(4) Uani 1 1 d . . . . .
C6 C 0.6195(3) 0.6811(3) 0.04865(15) 0.0268(5) Uani 1 1 d . . . . .
H6A H 0.545829 0.605939 0.069467 0.040 Uiso 1 1 calc GR . . . .
H6B H 0.601164 0.678245 -0.008178 0.040 Uiso 1 1 calc GR . . . .
H6C H 0.622635 0.764386 0.071540 0.040 Uiso 1 1 calc GR . . . .
C7 C 0.8745(3) 0.7945(3) 0.04021(16) 0.0273(5) Uani 1 1 d . . . . .
H7A H 0.875419 0.875461 0.065264 0.041 Uiso 1 1 calc GR . . . .
H7B H 0.858337 0.796184 -0.016502 0.041 Uiso 1 1 calc GR . . . .
H7C H 0.963600 0.789658 0.053392 0.041 Uiso 1 1 calc GR . . . .
C8 C 0.7538(3) 0.5458(3) 0.02767(14) 0.0251(5) Uani 1 1 d . . . . .
H8A H 0.843764 0.541135 0.037673 0.038 Uiso 1 1 calc GR . . . .
H8B H 0.732616 0.547580 -0.028602 0.038 Uiso 1 1 calc GR . . . .
H8C H 0.682155 0.467826 0.047556 0.038 Uiso 1 1 calc GR . . . .
C9 C 1.0825(2) 0.5458(2) 0.19727(15) 0.0214(5) Uani 1 1 d . . . . .
H9 H 1.130925 0.484885 0.196131 0.026 Uiso 1 1 calc R . . . .
C10 C 1.1461(3) 0.6399(3) 0.26974(19) 0.0325(6) Uani 1 1 d . . . . .
H10A H 1.104833 0.704747 0.271648 0.049 Uiso 1 1 calc GR . . . .
H10B H 1.246051 0.686572 0.267507 0.049 Uiso 1 1 calc GR . . . .
H10C H 1.128004 0.588874 0.316543 0.049 Uiso 1 1 calc GR . . . .
C11 C 1.1084(3) 0.6192(3) 0.12287(18) 0.0294(6) Uani 1 1 d . . . . .
H11A H 1.067122 0.555632 0.077810 0.044 Uiso 1 1 calc GR . . . .
H11B H 1.208192 0.665743 0.119788 0.044 Uiso 1 1 calc GR . . . .
H11C H 1.066668 0.683708 0.122855 0.044 Uiso 1 1 calc GR . . . .
C12 C 0.8982(2) 0.3172(2) 0.20089(15) 0.0193(4) Uani 1 1 d . . . . .
H12 H 0.799164 0.272171 0.211559 0.023 Uiso 1 1 calc R . . . .
C13 C 0.9828(3) 0.2772(3) 0.26335(17) 0.0279(5) Uani 1 1 d . . . . .
H13A H 1.077088 0.303387 0.248751 0.042 Uiso 1 1 calc GR . . . .
H13B H 0.939689 0.180769 0.267566 0.042 Uiso 1 1 calc GR . . . .
H13C H 0.985650 0.321767 0.313667 0.042 Uiso 1 1 calc GR . . . .
C14 C 0.9089(3) 0.2658(3) 0.11959(17) 0.0298(6) Uani 1 1 d . . . . .
H14A H 0.850800 0.289034 0.080936 0.045 Uiso 1 1 calc GR . . . .
H14B H 0.877486 0.169089 0.118403 0.045 Uiso 1 1 calc GR . . . .
H14C H 1.005206 0.306390 0.107343 0.045 Uiso 1 1 calc GR . . . .
C15 C 0.3928(2) 0.2776(2) 0.34505(13) 0.0174(4) Uani 1 1 d . . . . .
H15 H 0.320127 0.276750 0.304193 0.021 Uiso 1 1 calc R . . . .
C16 C 0.4370(3) 0.4111(3) 0.39201(15) 0.0234(5) Uani 1 1 d . . . . .
H16A H 0.500242 0.415107 0.438341 0.028 Uiso 1 1 calc R . . . .
H16B H 0.486602 0.485198 0.359353 0.028 Uiso 1 1 calc R . . . .
C17 C 0.3084(3) 0.4247(3) 0.41786(16) 0.0290(6) Uani 1 1 d . . . . .
H17A H 0.336559 0.509862 0.448646 0.035 Uiso 1 1 calc R . . . .
H17B H 0.247727 0.425377 0.371320 0.035 Uiso 1 1 calc R . . . .
C18 C 0.2288(3) 0.3100(3) 0.46713(16) 0.0340(6) Uani 1 1 d . . . . .
H18A H 0.143657 0.318034 0.480729 0.041 Uiso 1 1 calc R . . . .
H18B H 0.286196 0.315181 0.516289 0.041 Uiso 1 1 calc R . . . .
C19 C 0.1898(3) 0.1752(3) 0.42376(16) 0.0307(6) Uani 1 1 d . . . . .
H19A H 0.121789 0.164792 0.378613 0.037 Uiso 1 1 calc R . . . .
H19B H 0.145827 0.103479 0.459025 0.037 Uiso 1 1 calc R . . . .
C20 C 0.3168(3) 0.1621(3) 0.39497(16) 0.0258(5) Uani 1 1 d . . . . .
H20A H 0.379930 0.161439 0.440269 0.031 Uiso 1 1 calc R . . . .
H20B H 0.287313 0.077126 0.363783 0.031 Uiso 1 1 calc R . . . .
C21 C 0.6545(2) 0.2301(2) 0.35652(13) 0.0187(4) Uani 1 1 d . . . . .
H21 H 0.733725 0.240638 0.325719 0.022 Uiso 1 1 calc R . . . .
C22 C 0.7160(3) 0.3346(3) 0.42497(15) 0.0259(5) Uani 1 1 d . . . . .
H22A H 0.751223 0.424364 0.404517 0.031 Uiso 1 1 calc R . . . .
H22B H 0.642561 0.327476 0.458771 0.031 Uiso 1 1 calc R . . . .
C23 C 0.8338(3) 0.3172(3) 0.47355(16) 0.0314(6) Uani 1 1 d . . . . .
H23A H 0.912126 0.335201 0.441541 0.038 Uiso 1 1 calc R . . . .
H23B H 0.866427 0.382316 0.518963 0.038 Uiso 1 1 calc R . . . .
C24 C 0.7878(3) 0.1768(3) 0.50231(17) 0.0362(7) Uani 1 1 d . . . . .
H24A H 0.868010 0.166621 0.529785 0.043 Uiso 1 1 calc R . . . .
H24B H 0.717794 0.162554 0.539745 0.043 Uiso 1 1 calc R . . . .
C25 C 0.7267(3) 0.0736(3) 0.43419(16) 0.0301(6) Uani 1 1 d . . . . .
H25A H 0.693199 -0.016326 0.454330 0.036 Uiso 1 1 calc R . . . .
H25B H 0.799653 0.082268 0.399711 0.036 Uiso 1 1 calc R . . . .
C26 C 0.6066(3) 0.0899(3) 0.38675(15) 0.0241(5) Uani 1 1 d . . . . .
H26A H 0.530252 0.074355 0.419955 0.029 Uiso 1 1 calc R . . . .
H26B H 0.571308 0.023252 0.342094 0.029 Uiso 1 1 calc R . . . .
C27 C 0.4392(2) 0.1132(2) 0.22558(13) 0.0167(4) Uani 1 1 d . . . . .
H27 H 0.396051 0.037523 0.259420 0.020 Uiso 1 1 calc R . . . .
C28 C 0.5410(2) 0.0840(2) 0.17803(14) 0.0204(4) Uani 1 1 d . . . . .
H28A H 0.587853 0.160348 0.146238 0.025 Uiso 1 1 calc R . . . .
H28B H 0.612487 0.073175 0.214123 0.025 Uiso 1 1 calc R . . . .
C29 C 0.4679(3) -0.0415(3) 0.12438(15) 0.0247(5) Uani 1 1 d . . . . .
H29A H 0.536066 -0.056052 0.093825 0.030 Uiso 1 1 calc R . . . .
H29B H 0.426615 -0.119064 0.156235 0.030 Uiso 1 1 calc R . . . .
C30 C 0.3550(3) -0.0294(3) 0.06895(15) 0.0270(5) Uani 1 1 d . . . . .
H30A H 0.306130 -0.113056 0.036349 0.032 Uiso 1 1 calc R . . . .
H30B H 0.397138 0.043235 0.033916 0.032 Uiso 1 1 calc R . . . .
C31 C 0.2521(3) -0.0010(3) 0.11471(15) 0.0244(5) Uani 1 1 d . . . . .
H31A H 0.203513 -0.077879 0.145712 0.029 Uiso 1 1 calc R . . . .
H31B H 0.182243 0.010850 0.077791 0.029 Uiso 1 1 calc R . . . .
C32 C 0.3240(2) 0.1242(2) 0.16962(15) 0.0212(5) Uani 1 1 d . . . . .
H32A H 0.255027 0.136884 0.200342 0.025 Uiso 1 1 calc R . . . .
H32B H 0.364402 0.202734 0.138336 0.025 Uiso 1 1 calc R . . . .
B1 B 0.8288(2) 0.5043(2) 0.20736(15) 0.0144(4) Uani 1 1 d . . . . .

loop_
_atom_site_aniso_label
_atom_site_aniso_U_11
_atom_site_aniso_U_22
_atom_site_aniso_U_33
_atom_site_aniso_U_23
_atom_site_aniso_U_13
_atom_site_aniso_U_12
Pt1 0.01248(4) 0.01415(4) 0.01448(4) 0.00166(3) 0.00122(3) 0.00692(3)
Br1 0.01673(10) 0.03047(12) 0.02861(12) 0.01046(10) 0.00499(9) 0.01449(9)
P1 0.0160(2) 0.0143(2) 0.0150(2) 0.0015(2) 0.0015(2) 0.0076(2)
P2 0.0150(2) 0.0155(2) 0.0135(2) 0.0013(2) 0.0013(2) 0.0071(2)
N1 0.0127(8) 0.0138(8) 0.0223(9) 0.0005(7) 0.0016(7) 0.0060(7)
C1 0.0228(11) 0.0153(10) 0.0215(11) -0.0015(8) 0.0017(9) 0.0089(9)
C2 0.0406(15) 0.0237(12) 0.0194(11) -0.0035(10) 0.0002(11) 0.0088(11)
C3 0.0329(14) 0.0297(14) 0.0408(16) -0.0086(12) -0.0010(12) 0.0202(12)
C4 0.0265(12) 0.0194(11) 0.0305(13) -0.0031(10) 0.0020(10) 0.0062(10)
C5 0.0186(10) 0.0218(11) 0.0140(10) 0.0045(8) 0.0024(8) 0.0078(9)
C6 0.0259(12) 0.0365(14) 0.0225(12) 0.0067(10) -0.0007(10) 0.0178(11)
C7 0.0299(13) 0.0276(13) 0.0234(12) 0.0090(10) 0.0056(10) 0.0097(11)
C8 0.0294(13) 0.0323(13) 0.0157(10) -0.0026(10) 0.0004(9) 0.0153(11)
C9 0.0138(10) 0.0191(11) 0.0317(13) -0.0004(9) 0.0016(9) 0.0072(9)
C10 0.0197(12) 0.0298(14) 0.0441(16) -0.0077(12) -0.0052(11) 0.0082(11)
C11 0.0182(11) 0.0275(13) 0.0404(15) 0.0091(11) 0.0093(11) 0.0058(10)
C12 0.0168(10) 0.0150(10) 0.0264(12) -0.0004(9) 0.0001(9) 0.0071(8)
C13 0.0240(12) 0.0252(12) 0.0397(15) 0.0086(11) 0.0019(11) 0.0153(10)
C14 0.0309(13) 0.0244(12) 0.0342(14) -0.0069(11) 0.0039(11) 0.0116(11)
C15 0.0182(10) 0.0218(11) 0.0149(10) 0.0023(8) 0.0036(8) 0.0104(9)
C16 0.0225(11) 0.0312(13) 0.0196(11) -0.0052(10) 0.0004(9) 0.0148(10)
C17 0.0279(13) 0.0424(15) 0.0228(12) -0.0104(11) -0.0031(10) 0.0221(12)
C18 0.0308(14) 0.063(2) 0.0200(12) 0.0021(12) 0.0067(11) 0.0299(14)
C19 0.0250(12) 0.0464(16) 0.0270(13) 0.0153(12) 0.0117(11) 0.0188(12)
C20 0.0249(12) 0.0349(14) 0.0245(12) 0.0123(11) 0.0102(10) 0.0173(11)
C21 0.0206(10) 0.0209(11) 0.0172(10) 0.0035(8) 0.0004(8) 0.0113(9)
C22 0.0273(12) 0.0278(13) 0.0237(12) -0.0050(10) -0.0066(10) 0.0145(11)
C23 0.0313(14) 0.0402(15) 0.0245(13) -0.0033(11) -0.0099(11) 0.0189(12)
C24 0.0415(16) 0.0491(18) 0.0250(13) 0.0044(12) -0.0071(12) 0.0274(15)
C25 0.0379(15) 0.0318(14) 0.0276(13) 0.0082(11) 0.0011(11) 0.0216(12)
C26 0.0281(12) 0.0233(12) 0.0243(12) 0.0070(9) 0.0002(10) 0.0142(10)
C27 0.0164(10) 0.0141(9) 0.0189(10) 0.0022(8) 0.0011(8) 0.0057(8)
C28 0.0197(11) 0.0219(11) 0.0194(11) -0.0008(9) 0.0017(9) 0.0084(9)
C29 0.0245(12) 0.0258(12) 0.0243(12) -0.0053(10) 0.0031(10) 0.0111(10)
C30 0.0310(13) 0.0258(12) 0.0198(11) -0.0025(10) 0.0002(10) 0.0078(11)
C31 0.0220(11) 0.0216(11) 0.0255(12) -0.0020(9) -0.0046(10) 0.0061(9)
C32 0.0183(10) 0.0203(11) 0.0233(11) 0.0000(9) -0.0023(9) 0.0069(9)
B1 0.0126(10) 0.0144(10) 0.0174(11) -0.0006(9) 0.0015(8) 0.0067(9)

loop_
_atom_type_symbol
_atom_type_description
_atom_type_scat_dispersion_real
_atom_type_scat_dispersion_imag
_atom_type_scat_source
C C 0.0033 0.0016 'International Tables Vol C Tables 4.2.6.8 and 6.1.1.4'
H H 0.0000 0.0000 'International Tables Vol C Tables 4.2.6.8 and 6.1.1.4'
B B 0.0013 0.0007 'International Tables Vol C Tables 4.2.6.8 and 6.1.1.4'
Br Br -0.2901 2.4595 'International Tables Vol C Tables 4.2.6.8 and 6.1.1.4'
N N 0.0061 0.0033 'International Tables Vol C Tables 4.2.6.8 and 6.1.1.4'
P P 0.1023 0.0942 'International Tables Vol C Tables 4.2.6.8 and 6.1.1.4'
Pt Pt -1.7033 8.3905 'International Tables Vol C Tables 4.2.6.8 and 6.1.1.4'

loop_
_geom_angle_atom_site_label_1
_geom_angle_atom_site_label_2
_geom_angle_atom_site_label_3
_geom_angle
_geom_angle_site_symmetry_1
_geom_angle_site_symmetry_3
_geom_angle_publ_flag
P1 Pt1 Br1 102.322(16) . . ?
P1 Pt1 P2 161.96(2) . . ?
P2 Pt1 Br1 93.752(16) . . ?
B1 Pt1 Br1 154.06(7) . . ?
B1 Pt1 P1 52.56(7) . . ?
B1 Pt1 P2 112.09(7) . . ?
C1 P1 Pt1 112.89(8) . . ?
C1 P1 C5 116.88(11) . . ?
C1 P1 B1 120.86(11) . . ?
C5 P1 Pt1 115.86(8) . . ?
C5 P1 B1 118.63(11) . . ?
B1 P1 Pt1 56.58(7) . . ?
C15 P2 Pt1 109.94(8) . . ?
C15 P2 C21 108.90(11) . . ?
C21 P2 Pt1 115.52(8) . . ?
C27 P2 Pt1 113.63(7) . . ?
C27 P2 C15 103.45(11) . . ?
C27 P2 C21 104.57(10) . . ?
C12 N1 C9 114.61(18) . . ?
B1 N1 C9 126.49(19) . . ?
B1 N1 C12 118.84(19) . . ?
C2 C1 P1 106.79(16) . . ?
C3 C1 P1 110.21(17) . . ?
C3 C1 C2 109.4(2) . . ?
C4 C1 P1 112.33(17) . . ?
C4 C1 C2 108.3(2) . . ?
C4 C1 C3 109.7(2) . . ?
C1 C2 H2A 109.5 . . ?
C1 C2 H2B 109.5 . . ?
C1 C2 H2C 109.5 . . ?
H2A C2 H2B 109.5 . . ?
H2A C2 H2C 109.5 . . ?
H2B C2 H2C 109.5 . . ?
C1 C3 H3A 109.5 . . ?
C1 C3 H3B 109.5 . . ?
C1 C3 H3C 109.5 . . ?
H3A C3 H3B 109.5 . . ?
H3A C3 H3C 109.5 . . ?
H3B C3 H3C 109.5 . . ?
C1 C4 H4A 109.5 . . ?
C1 C4 H4B 109.5 . . ?
C1 C4 H4C 109.5 . . ?
H4A C4 H4B 109.5 . . ?
H4A C4 H4C 109.5 . . ?
H4B C4 H4C 109.5 . . ?
C6 C5 P1 110.56(16) . . ?
C6 C5 C7 109.2(2) . . ?
C6 C5 C8 108.2(2) . . ?
C7 C5 P1 114.20(17) . . ?
C7 C5 C8 109.4(2) . . ?
C8 C5 P1 104.97(15) . . ?
C5 C6 H6A 109.5 . . ?
C5 C6 H6B 109.5 . . ?
C5 C6 H6C 109.5 . . ?
H6A C6 H6B 109.5 . . ?
H6A C6 H6C 109.5 . . ?
H6B C6 H6C 109.5 . . ?
C5 C7 H7A 109.5 . . ?
C5 C7 H7B 109.5 . . ?
C5 C7 H7C 109.5 . . ?
H7A C7 H7B 109.5 . . ?
H7A C7 H7C 109.5 . . ?
H7B C7 H7C 109.5 . . ?
C5 C8 H8A 109.5 . . ?
C5 C8 H8B 109.5 . . ?
C5 C8 H8C 109.5 . . ?
H8A C8 H8B 109.5 . . ?
H8A C8 H8C 109.5 . . ?
H8B C8 H8C 109.5 . . ?
N1 C9 H9 106.8 . . ?
N1 C9 C10 110.9(2) . . ?
N1 C9 C11 113.3(2) . . ?
C10 C9 H9 106.8 . . ?
C11 C9 H9 106.8 . . ?
C11 C9 C10 111.9(2) . . ?
C9 C10 H10A 109.5 . . ?
C9 C10 H10B 109.5 . . ?
C9 C10 H10C 109.5 . . ?
H10A C10 H10B 109.5 . . ?
H10A C10 H10C 109.5 . . ?
H10B C10 H10C 109.5 . . ?
C9 C11 H11A 109.5 . . ?
C9 C11 H11B 109.5 . . ?
C9 C11 H11C 109.5 . . ?
H11A C11 H11B 109.5 . . ?
H11A C11 H11C 109.5 . . ?
H11B C11 H11C 109.5 . . ?
N1 C12 H12 107.0 . . ?
N1 C12 C13 113.5(2) . . ?
N1 C12 C14 111.2(2) . . ?
C13 C12 H12 107.0 . . ?
C14 C12 H12 107.0 . . ?
C14 C12 C13 110.9(2) . . ?
C12 C13 H13A 109.5 . . ?
C12 C13 H13B 109.5 . . ?
C12 C13 H13C 109.5 . . ?
H13A C13 H13B 109.5 . . ?
H13A C13 H13C 109.5 . . ?
H13B C13 H13C 109.5 . . ?
C12 C14 H14A 109.5 . . ?
C12 C14 H14B 109.5 . . ?
C12 C14 H14C 109.5 . . ?
H14A C14 H14B 109.5 . . ?
H14A C14 H14C 109.5 . . ?
H14B C14 H14C 109.5 . . ?
P2 C15 H15 104.4 . . ?
C16 C15 P2 113.49(16) . . ?
C16 C15 H15 104.4 . . ?
C20 C15 P2 118.04(17) . . ?
C20 C15 H15 104.4 . . ?
C20 C15 C16 110.4(2) . . ?
C15 C16 H16A 109.8 . . ?
C15 C16 H16B 109.8 . . ?
H16A C16 H16B 108.2 . . ?
C17 C16 C15 109.4(2) . . ?
C17 C16 H16A 109.8 . . ?
C17 C16 H16B 109.8 . . ?
C16 C17 H17A 109.5 . . ?
C16 C17 H17B 109.5 . . ?
H17A C17 H17B 108.1 . . ?
C18 C17 C16 110.7(2) . . ?
C18 C17 H17A 109.5 . . ?
C18 C17 H17B 109.5 . . ?
C17 C18 H18A 109.3 . . ?
C17 C18 H18B 109.3 . . ?
C17 C18 C19 111.6(2) . . ?
H18A C18 H18B 108.0 . . ?
C19 C18 H18A 109.3 . . ?
C19 C18 H18B 109.3 . . ?
C18 C19 H19A 109.3 . . ?
C18 C19 H19B 109.3 . . ?
C18 C19 C20 111.6(2) . . ?
H19A C19 H19B 108.0 . . ?
C20 C19 H19A 109.3 . . ?
C20 C19 H19B 109.3 . . ?
C15 C20 C19 110.4(2) . . ?
C15 C20 H20A 109.6 . . ?
C15 C20 H20B 109.6 . . ?
C19 C20 H20A 109.6 . . ?
C19 C20 H20B 109.6 . . ?
H20A C20 H20B 108.1 . . ?
P2 C21 H21 105.4 . . ?
C22 C21 P2 111.52(16) . . ?
C22 C21 H21 105.4 . . ?
C22 C21 C26 110.1(2) . . ?
C26 C21 P2 118.09(17) . . ?
C26 C21 H21 105.4 . . ?
C21 C22 H22A 109.3 . . ?
C21 C22 H22B 109.3 . . ?
H22A C22 H22B 107.9 . . ?
C23 C22 C21 111.8(2) . . ?
C23 C22 H22A 109.3 . . ?
C23 C22 H22B 109.3 . . ?
C22 C23 H23A 109.3 . . ?
C22 C23 H23B 109.3 . . ?
H23A C23 H23B 108.0 . . ?
C24 C23 C22 111.6(2) . . ?
C24 C23 H23A 109.3 . . ?
C24 C23 H23B 109.3 . . ?
C23 C24 H24A 109.5 . . ?
C23 C24 H24B 109.5 . . ?
H24A C24 H24B 108.1 . . ?
C25 C24 C23 110.6(2) . . ?
C25 C24 H24A 109.5 . . ?
C25 C24 H24B 109.5 . . ?
C24 C25 H25A 109.3 . . ?
C24 C25 H25B 109.3 . . ?
C24 C25 C26 111.7(2) . . ?
H25A C25 H25B 107.9 . . ?
C26 C25 H25A 109.3 . . ?
C26 C25 H25B 109.3 . . ?
C21 C26 H26A 109.6 . . ?
C21 C26 H26B 109.6 . . ?
C25 C26 C21 110.5(2) . . ?
C25 C26 H26A 109.6 . . ?
C25 C26 H26B 109.6 . . ?
H26A C26 H26B 108.1 . . ?
P2 C27 H27 108.6 . . ?
C28 C27 P2 110.59(15) . . ?
C28 C27 H27 108.6 . . ?
C28 C27 C32 109.47(19) . . ?
C32 C27 P2 111.05(15) . . ?
C32 C27 H27 108.6 . . ?
C27 C28 H28A 109.3 . . ?
C27 C28 H28B 109.3 . . ?
H28A C28 H28B 107.9 . . ?
C29 C28 C27 111.68(19) . . ?
C29 C28 H28A 109.3 . . ?
C29 C28 H28B 109.3 . . ?
C28 C29 H29A 109.5 . . ?
C28 C29 H29B 109.5 . . ?
H29A C29 H29B 108.1 . . ?
C30 C29 C28 110.8(2) . . ?
C30 C29 H29A 109.5 . . ?
C30 C29 H29B 109.5 . . ?
C29 C30 H30A 109.6 . . ?
C29 C30 H30B 109.6 . . ?
C29 C30 C31 110.4(2) . . ?
H30A C30 H30B 108.1 . . ?
C31 C30 H30A 109.6 . . ?
C31 C30 H30B 109.6 . . ?
C30 C31 H31A 109.3 . . ?
C30 C31 H31B 109.3 . . ?
C30 C31 C32 111.7(2) . . ?
H31A C31 H31B 107.9 . . ?
C32 C31 H31A 109.3 . . ?
C32 C31 H31B 109.3 . . ?
C27 C32 H32A 109.4 . . ?
C27 C32 H32B 109.4 . . ?
C31 C32 C27 111.1(2) . . ?
C31 C32 H32A 109.4 . . ?
C31 C32 H32B 109.4 . . ?
H32A C32 H32B 108.0 . . ?
P1 B1 Pt1 70.86(8) . . ?
N1 B1 Pt1 147.61(18) . . ?
N1 B1 P1 140.00(18) . . ?

loop_
_geom_bond_atom_site_label_1
_geom_bond_atom_site_label_2
_geom_bond_distance
_geom_bond_site_symmetry_2
_geom_bond_publ_flag
Pt1 Br1 2.6086(3) . ?
Pt1 P1 2.2858(6) . ?
Pt1 P2 2.3231(6) . ?
Pt1 B1 2.019(2) . ?
P1 C1 1.876(2) . ?
P1 C5 1.884(2) . ?
P1 B1 1.921(2) . ?
P2 C15 1.858(2) . ?
P2 C21 1.861(2) . ?
P2 C27 1.857(2) . ?
N1 C9 1.490(3) . ?
N1 C12 1.475(3) . ?
N1 B1 1.385(3) . ?
C1 C2 1.536(4) . ?
C1 C3 1.533(4) . ?
C1 C4 1.533(3) . ?
C2 H2A 0.9800 . ?
C2 H2B 0.9800 . ?
C2 H2C 0.9800 . ?
C3 H3A 0.9800 . ?
C3 H3B 0.9800 . ?
C3 H3C 0.9800 . ?
C4 H4A 0.9800 . ?
C4 H4B 0.9800 . ?
C4 H4C 0.9800 . ?
C5 C6 1.532(3) . ?
C5 C7 1.536(3) . ?
C5 C8 1.540(3) . ?
C6 H6A 0.9800 . ?
C6 H6B 0.9800 . ?
C6 H6C 0.9800 . ?
C7 H7A 0.9800 . ?
C7 H7B 0.9800 . ?
C7 H7C 0.9800 . ?
C8 H8A 0.9800 . ?
C8 H8B 0.9800 . ?
C8 H8C 0.9800 . ?
C9 H9 1.0000 . ?
C9 C10 1.528(4) . ?
C9 C11 1.514(4) . ?
C10 H10A 0.9800 . ?
C10 H10B 0.9800 . ?
C10 H10C 0.9800 . ?
C11 H11A 0.9800 . ?
C11 H11B 0.9800 . ?
C11 H11C 0.9800 . ?
C12 H12 1.0000 . ?
C12 C13 1.532(3) . ?
C12 C14 1.530(4) . ?
C13 H13A 0.9800 . ?
C13 H13B 0.9800 . ?
C13 H13C 0.9800 . ?
C14 H14A 0.9800 . ?
C14 H14B 0.9800 . ?
C14 H14C 0.9800 . ?
C15 H15 1.0000 . ?
C15 C16 1.541(3) . ?
C15 C20 1.530(3) . ?
C16 H16A 0.9900 . ?
C16 H16B 0.9900 . ?
C16 C17 1.533(3) . ?
C17 H17A 0.9900 . ?
C17 H17B 0.9900 . ?
C17 C18 1.526(4) . ?
C18 H18A 0.9900 . ?
C18 H18B 0.9900 . ?
C18 C19 1.532(4) . ?
C19 H19A 0.9900 . ?
C19 H19B 0.9900 . ?
C19 C20 1.534(4) . ?
C20 H20A 0.9900 . ?
C20 H20B 0.9900 . ?
C21 H21 1.0000 . ?
C21 C22 1.535(3) . ?
C21 C26 1.537(3) . ?
C22 H22A 0.9900 . ?
C22 H22B 0.9900 . ?
C22 C23 1.530(3) . ?
C23 H23A 0.9900 . ?
C23 H23B 0.9900 . ?
C23 C24 1.530(4) . ?
C24 H24A 0.9900 . ?
C24 H24B 0.9900 . ?
C24 C25 1.523(4) . ?
C25 H25A 0.9900 . ?
C25 H25B 0.9900 . ?
C25 C26 1.535(4) . ?
C26 H26A 0.9900 . ?
C26 H26B 0.9900 . ?
C27 H27 1.0000 . ?
C27 C28 1.536(3) . ?
C27 C32 1.543(3) . ?
C28 H28A 0.9900 . ?
C28 H28B 0.9900 . ?
C28 C29 1.528(3) . ?
C29 H29A 0.9900 . ?
C29 H29B 0.9900 . ?
C29 C30 1.524(4) . ?
C30 H30A 0.9900 . ?
C30 H30B 0.9900 . ?
C30 C31 1.524(4) . ?
C31 H31A 0.9900 . ?
C31 H31B 0.9900 . ?
C31 C32 1.537(3) . ?
C32 H32A 0.9900 . ?
C32 H32B 0.9900 . ?
